data_2209209
loop_
_publ_author_name
'Wang, Zi-Liang'
'Li, Ming-Xue'
'Wei, Lin-Heng'
'Wang, Jing-Ping'

_publ_section_title
;
 2,6-Dimethylpyridinium saccharinate
;
_journal_coeditor_code HK2031
_journal_issue 6
_journal_name_full 'Acta Crystallographica Section E'
_journal_page_first o2127
_journal_page_last o2128
_journal_paper_doi 10.1107/S1600536806015297
_journal_volume 62
_journal_year 2006
_chemical_formula_iupac 'C7 H10 N + , C7 H4 N O3 S -'
_chemical_formula_moiety 'C7 H10 N + , C7 H4 N O3 S -'
_chemical_formula_sum 'C14 H14 N2 O3 S'
_chemical_formula_weight 290.33
_chemical_name_systematic
;
2,6-Dimethylpyridinium saccharinate
;
_space_group_IT_number 14
_symmetry_cell_setting monoclinic
_symmetry_space_group_name_Hall '-P 2ybc'
_symmetry_space_group_name_H-M 'P 1 21/c 1'
_atom_sites_solution_hydrogens geom
_atom_sites_solution_primary direct
_atom_sites_solution_secondary difmap
_audit_creation_method SHELXL97
_cell_angle_alpha 90.00
_cell_angle_beta 113.674(2)
_cell_angle_gamma 90.00
_cell_formula_units_Z 4
_cell_length_a 12.5366(18)
_cell_length_b 8.2522(11)
_cell_length_c 14.710(2)
_cell_measurement_reflns_used 2471
_cell_measurement_temperature 292(2)
_cell_measurement_theta_max 27.49
_cell_measurement_theta_min 2.83
_cell_volume 1393.7(3)
_computing_cell_refinement SMART
_computing_data_collection 'SMART (Bruker, 2001)'
_computing_data_reduction SAINT
_computing_molecular_graphics 'PLATON (Spek, 2003)'
_computing_publication_material PLATON
_computing_structure_refinement 'SHELXL97 (Sheldrick, 1997)'
_computing_structure_solution 'SHELXS97 (Sheldrick, 1997)'
_diffrn_ambient_temperature 292(2)
_diffrn_measured_fraction_theta_full 0.993
_diffrn_measured_fraction_theta_max 0.993
_diffrn_measurement_device_type 'Bruker SMART APEX CCD area-detector'
_diffrn_measurement_method 'thin-slice \w'
_diffrn_radiation_monochromator graphite
_diffrn_radiation_source 'fine-focus sealed tube'
_diffrn_radiation_type MoK\a
_diffrn_radiation_wavelength 0.71073
_diffrn_reflns_av_R_equivalents 0.0668
_diffrn_reflns_av_sigmaI/netI 0.0497
_diffrn_reflns_limit_h_max 15
_diffrn_reflns_limit_h_min -15
_diffrn_reflns_limit_k_max 9
_diffrn_reflns_limit_k_min -10
_diffrn_reflns_limit_l_max 18
_diffrn_reflns_limit_l_min -9
_diffrn_reflns_number 5910
_diffrn_reflns_theta_full 25.99
_diffrn_reflns_theta_max 25.99
_diffrn_reflns_theta_min 1.77
_exptl_absorpt_coefficient_mu 0.241
_exptl_absorpt_correction_type none
_exptl_crystal_colour colourless
_exptl_crystal_density_diffrn 1.384
_exptl_crystal_density_method 'not measured'
_exptl_crystal_description block
_exptl_crystal_F_000 608
_exptl_crystal_size_max 0.30
_exptl_crystal_size_mid 0.30
_exptl_crystal_size_min 0.20
_refine_diff_density_max 0.290
_refine_diff_density_min -0.233
_refine_ls_extinction_method none
_refine_ls_goodness_of_fit_ref 1.036
_refine_ls_hydrogen_treatment mixed
_refine_ls_matrix_type full
_refine_ls_number_parameters 187
_refine_ls_number_reflns 2726
_refine_ls_number_restraints 1
_refine_ls_restrained_S_all 1.036
_refine_ls_R_factor_all 0.0628
_refine_ls_R_factor_gt 0.0489
_refine_ls_shift/su_max 0.000
_refine_ls_shift/su_mean 0.000
_refine_ls_structure_factor_coef Fsqd
_refine_ls_weighting_details 'calc w = 1/[\s^2^(Fo^2^)+(0.0826P)^2^] where P=(Fo^2^+2Fc^2^)/3'
_refine_ls_weighting_scheme calc
_refine_ls_wR_factor_gt 0.1315
_refine_ls_wR_factor_ref 0.1402
_reflns_number_gt 2093
_reflns_number_total 2726
_reflns_threshold_expression I>2\s(I)
_cod_data_source_file hk2031.cif
_cod_data_source_block I
_cod_original_sg_symbol_H-M 'P 21/c'
_cod_database_code 2209209
_cod_database_fobs_code 2209209

loop_
_symmetry_equiv_pos_as_xyz
'x, y, z'
'-x, y+1/2, -z+1/2'
'-x, -y, -z'
'x, -y-1/2, z-1/2'

loop_
_atom_site_type_symbol
_atom_site_label
_atom_site_fract_x
_atom_site_fract_y
_atom_site_fract_z
_atom_site_U_iso_or_equiv
_atom_site_adp_type
_atom_site_calc_flag
_atom_site_refinement_flags
_atom_site_occupancy
S S1 0.79823(4) 0.29302(6) 0.16341(4) 0.0561(2) Uani d . 1
O O1 0.82928(17) 0.21998(19) 0.08862(14) 0.0823(5) Uani d . 1
O O2 0.87297(14) 0.25233(18) 0.26341(13) 0.0740(5) Uani d . 1
O O3 0.50148(12) 0.4078(2) 0.11922(13) 0.0800(5) Uani d . 1
N N1 0.66473(16) 0.2577(2) 0.14401(15) 0.0625(5) Uani d . 1
N N2 0.31132(14) 0.2555(2) 0.11152(11) 0.0479(4) Uani d D 1
C C1 0.78682(15) 0.5064(2) 0.14980(13) 0.0461(4) Uani d . 1
C C2 0.86928(18) 0.6217(3) 0.15757(14) 0.0569(5) Uani d . 1
H H2 0.9454 0.5937 0.1689 0.068 Uiso calc R 1
C C3 0.8328(2) 0.7824(3) 0.14758(16) 0.0658(6) Uani d . 1
H H3 0.8856 0.8642 0.1519 0.079 Uiso calc R 1
C C4 0.7210(2) 0.8221(3) 0.13156(16) 0.0671(6) Uani d . 1
H H4 0.6993 0.9306 0.1258 0.080 Uiso calc R 1
C C5 0.6396(2) 0.7047(2) 0.12369(16) 0.0601(6) Uani d . 1
H H5 0.5634 0.7326 0.1121 0.072 Uiso calc R 1
C C6 0.67428(15) 0.5442(2) 0.13346(12) 0.0461(4) Uani d . 1
C C7 0.60497(17) 0.3956(2) 0.13099(15) 0.0552(5) Uani d . 1
C C8 0.22973(19) 0.3617(3) 0.10856(14) 0.0574(5) Uani d . 1
C C9 0.1236(2) 0.2999(4) 0.10037(18) 0.0763(7) Uani d . 1
H H9 0.0639 0.3694 0.0976 0.092 Uiso calc R 1
C C10 0.1073(2) 0.1357(4) 0.09644(19) 0.0846(8) Uani d . 1
H H10 0.0363 0.0940 0.0917 0.102 Uiso calc R 1
C C11 0.1927(2) 0.0329(3) 0.09936(17) 0.0759(7) Uani d . 1
H H11 0.1803 -0.0784 0.0961 0.091 Uiso calc R 1
C C12 0.29770(19) 0.0937(3) 0.10710(14) 0.0573(5) Uani d . 1
C C13 0.2598(2) 0.5362(3) 0.1168(2) 0.0832(8) Uani d . 1
H H13A 0.3102 0.5612 0.1842 0.125 Uiso calc R 1
H H13B 0.1899 0.5996 0.0975 0.125 Uiso calc R 1
H H13C 0.2987 0.5611 0.0740 0.125 Uiso calc R 1
C C14 0.3975(2) -0.0086(3) 0.1122(2) 0.0815(7) Uani d . 1
H H14A 0.4593 0.0596 0.1116 0.122 Uiso calc R 1
H H14B 0.3730 -0.0801 0.0561 0.122 Uiso calc R 1
H H14C 0.4247 -0.0712 0.1723 0.122 Uiso calc R 1
H H1 0.3761(12) 0.291(3) 0.1160(17) 0.066(7) Uiso d D 1

loop_
_atom_site_aniso_label
_atom_site_aniso_U_11
_atom_site_aniso_U_22
_atom_site_aniso_U_33
_atom_site_aniso_U_12
_atom_site_aniso_U_13
_atom_site_aniso_U_23
S1 0.0516(3) 0.0394(3) 0.0812(4) 0.0033(2) 0.0309(3) 0.0008(2)
O1 0.0982(13) 0.0554(10) 0.1132(14) 0.0063(9) 0.0634(12) -0.0138(8)
O2 0.0576(9) 0.0664(10) 0.0950(12) 0.0161(8) 0.0275(9) 0.0202(8)
O3 0.0418(8) 0.0821(12) 0.1161(13) -0.0090(8) 0.0320(8) 0.0028(10)
N1 0.0569(11) 0.0414(9) 0.0887(13) -0.0085(8) 0.0287(10) 0.0032(8)
N2 0.0427(8) 0.0526(10) 0.0491(9) -0.0029(8) 0.0192(7) -0.0023(7)
C1 0.0464(10) 0.0396(10) 0.0529(10) -0.0035(8) 0.0208(8) -0.0025(8)
C2 0.0521(11) 0.0554(13) 0.0657(12) -0.0148(9) 0.0262(9) -0.0075(9)
C3 0.0828(16) 0.0501(13) 0.0650(13) -0.0223(12) 0.0302(12) -0.0065(10)
C4 0.0951(17) 0.0341(11) 0.0662(13) 0.0010(11) 0.0263(12) -0.0016(9)
C5 0.0610(12) 0.0483(12) 0.0674(13) 0.0102(10) 0.0220(10) -0.0006(9)
C6 0.0444(9) 0.0411(10) 0.0517(10) 0.0000(8) 0.0183(8) -0.0021(7)
C7 0.0434(10) 0.0528(12) 0.0678(12) -0.0057(9) 0.0207(9) -0.0009(9)
C8 0.0566(11) 0.0678(14) 0.0510(11) 0.0057(11) 0.0249(9) -0.0060(9)
C9 0.0543(13) 0.113(2) 0.0696(15) 0.0061(14) 0.0333(11) -0.0116(13)
C10 0.0642(15) 0.120(2) 0.0796(16) -0.0339(16) 0.0388(13) -0.0200(15)
C11 0.0842(17) 0.0753(17) 0.0738(15) -0.0288(15) 0.0377(13) -0.0074(12)
C12 0.0638(12) 0.0531(12) 0.0529(11) -0.0071(10) 0.0212(9) 0.0011(9)
C13 0.0940(19) 0.0629(16) 0.1000(18) 0.0117(14) 0.0467(15) -0.0113(13)
C14 0.0858(18) 0.0565(15) 0.0968(17) 0.0138(13) 0.0311(14) 0.0073(13)

loop_
_atom_type_symbol
_atom_type_description
_atom_type_scat_dispersion_real
_atom_type_scat_dispersion_imag
_atom_type_scat_source
C C 0.0033 0.0016 'International Tables Vol C Tables 4.2.6.8 and 6.1.1.4'
H H 0.0000 0.0000 'International Tables Vol C Tables 4.2.6.8 and 6.1.1.4'
N N 0.0061 0.0033 'International Tables Vol C Tables 4.2.6.8 and 6.1.1.4'
O O 0.0106 0.0060 'International Tables Vol C Tables 4.2.6.8 and 6.1.1.4'
S S 0.1246 0.1234 'International Tables Vol C Tables 4.2.6.8 and 6.1.1.4'

loop_
_geom_angle_atom_site_label_1
_geom_angle_atom_site_label_2
_geom_angle_atom_site_label_3
_geom_angle
O2 S1 O1 114.91(11)
O2 S1 N1 110.20(10)
O1 S1 N1 111.74(11)
O2 S1 C1 109.83(9)
O1 S1 C1 111.37(9)
N1 S1 C1 97.42(9)
C7 N1 S1 110.84(14)
C8 N2 C12 124.77(19)
C8 N2 H1 118.6(16)
C12 N2 H1 116.6(16)
C6 C1 C2 122.97(19)
C6 C1 S1 106.09(14)
C2 C1 S1 130.87(16)
C1 C2 C3 116.5(2)
C1 C2 H2 121.7
C3 C2 H2 121.7
C4 C3 C2 121.2(2)
C4 C3 H3 119.4
C2 C3 H3 119.4
C3 C4 C5 121.4(2)
C3 C4 H4 119.3
C5 C4 H4 119.3
C4 C5 C6 118.3(2)
C4 C5 H5 120.9
C6 C5 H5 120.9
C1 C6 C5 119.69(18)
C1 C6 C7 111.43(16)
C5 C6 C7 128.87(19)
O3 C7 N1 125.8(2)
O3 C7 C6 120.09(19)
N1 C7 C6 114.14(17)
N2 C8 C9 117.3(2)
N2 C8 C13 118.0(2)
C9 C8 C13 124.7(2)
C10 C9 C8 119.4(2)
C10 C9 H9 120.3
C8 C9 H9 120.3
C11 C10 C9 121.1(2)
C11 C10 H10 119.5
C9 C10 H10 119.5
C10 C11 C12 119.7(2)
C10 C11 H11 120.2
C12 C11 H11 120.2
N2 C12 C11 117.8(2)
N2 C12 C14 118.3(2)
C11 C12 C14 123.9(2)
C8 C13 H13A 109.5
C8 C13 H13B 109.5
H13A C13 H13B 109.5
C8 C13 H13C 109.5
H13A C13 H13C 109.5
H13B C13 H13C 109.5
C12 C14 H14A 109.5
C12 C14 H14B 109.5
H14A C14 H14B 109.5
C12 C14 H14C 109.5
H14A C14 H14C 109.5
H14B C14 H14C 109.5

loop_
_geom_bond_atom_site_label_1
_geom_bond_atom_site_label_2
_geom_bond_distance
S1 O2 1.4309(17)
S1 O1 1.4385(17)
S1 N1 1.6073(19)
S1 C1 1.771(2)
O3 C7 1.242(3)
N1 C7 1.333(3)
N2 C8 1.335(3)
N2 C12 1.344(3)
N2 H1 0.840(10)
C1 C6 1.369(3)
C1 C2 1.376(3)
C2 C3 1.391(3)
C2 H2 0.9300
C3 C4 1.365(3)
C3 H3 0.9300
C4 C5 1.378(3)
C4 H4 0.9300
C5 C6 1.383(3)
C5 H5 0.9300
C6 C7 1.495(3)
C8 C9 1.385(3)
C8 C13 1.481(3)
C9 C10 1.368(4)
C9 H9 0.9300
C10 C11 1.354(4)
C10 H10 0.9300
C11 C12 1.370(3)
C11 H11 0.9300
C12 C14 1.486(3)
C13 H13A 0.9600
C13 H13B 0.9600
C13 H13C 0.9600
C14 H14A 0.9600
C14 H14B 0.9600
C14 H14C 0.9600

loop_
_geom_hbond_atom_site_label_D
_geom_hbond_atom_site_label_H
_geom_hbond_atom_site_label_A
_geom_hbond_distance_DH
_geom_hbond_distance_HA
_geom_hbond_distance_DA
_geom_hbond_angle_DHA
_geom_hbond_publ_flag
N2 H1 O3 0.840(10) 1.829(11) 2.657(2) 168(2) yes

loop_
_cod_related_entry_id
_cod_related_entry_database
_cod_related_entry_code
1 ChemSpider 21128162
